data_7131057
loop_
_publ_author_name
'Duan, Wenzeng'
'Liu, Wenjing'
'Liu, Houting'
'Ji, Honghan'
'Huo, Yanmin'
'Wang, Huaiwei'
'Gong, Shuwen'

_publ_section_title
;
 AIE-active aurones for circularly polarized luminescence and trace water
 detection.
;
_journal_name_full 'Chemical communications (Cambridge, England)'
_journal_paper_doi 10.1039/d2cc05399c
_journal_year 2022
_chemical_absolute_configuration unk
_chemical_formula_sum 'C15 H9 N O4'
_chemical_formula_weight 267.23
_space_group_crystal_system triclinic
_space_group_IT_number 1
_space_group_name_Hall 'P 1'
_space_group_name_H-M_alt 'P 1'
_atom_sites_solution_hydrogens geom
_audit_creation_method SHELXL-2019/2
_audit_update_record
;
2022-08-18 deposited with the CCDC.	2022-11-18 downloaded from the CCDC.
;
_cell_angle_alpha 91.025(2)
_cell_angle_beta 93.364(3)
_cell_angle_gamma 96.825(4)
_cell_formula_units_Z 1
_cell_length_a 3.8550(4)
_cell_length_b 6.9039(7)
_cell_length_c 11.2145(11)
_cell_measurement_reflns_used 3797
_cell_measurement_temperature 298(2)
_cell_measurement_theta_max 49.724
_cell_measurement_theta_min 5.943
_cell_volume 295.75(5)
_computing_structure_refinement 'SHELXL-2019/2 (Sheldrick, 2019)'
_diffrn_ambient_temperature 298(2)
_diffrn_measured_fraction_theta_full 0.987
_diffrn_measured_fraction_theta_max 0.987
_diffrn_measurement_device_type 'CCD area detector'
_diffrn_measurement_method 'phi and omega scans'
_diffrn_radiation_type MoK\a
_diffrn_radiation_wavelength 0.71073
_diffrn_reflns_av_R_equivalents 0.0473
_diffrn_reflns_av_unetI/netI 0.0415
_diffrn_reflns_Laue_measured_fraction_full 0.987
_diffrn_reflns_Laue_measured_fraction_max 0.987
_diffrn_reflns_limit_h_max 4
_diffrn_reflns_limit_h_min -4
_diffrn_reflns_limit_k_max 8
_diffrn_reflns_limit_k_min -8
_diffrn_reflns_limit_l_max 13
_diffrn_reflns_limit_l_min -8
_diffrn_reflns_number 1492
_diffrn_reflns_point_group_measured_fraction_full 0.594
_diffrn_reflns_point_group_measured_fraction_max 0.594
_diffrn_reflns_theta_full 25.000
_diffrn_reflns_theta_max 25.000
_diffrn_reflns_theta_min 3.447
_diffrn_source 'sealed tube'
_exptl_absorpt_coefficient_mu 0.111
_exptl_crystal_colour yellow
_exptl_crystal_density_diffrn 1.500
_exptl_crystal_description block
_exptl_crystal_F_000 138
_exptl_crystal_size_max 0.360
_exptl_crystal_size_mid 0.270
_exptl_crystal_size_min 0.070
_refine_diff_density_max 0.359
_refine_diff_density_min -0.394
_refine_diff_density_rms 0.098
_refine_ls_abs_structure_details
;
 Flack x determined using 169 quotients [(I+)-(I-)]/[(I+)+(I-)]
 (Parsons, Flack and Wagner, Acta Cryst. B69 (2013) 249-259).
;
_refine_ls_abs_structure_Flack -4.0(10)
_refine_ls_extinction_method none
_refine_ls_goodness_of_fit_ref 1.081
_refine_ls_hydrogen_treatment constr
_refine_ls_matrix_type full
_refine_ls_number_parameters 170
_refine_ls_number_reflns 1242
_refine_ls_number_restraints 3
_refine_ls_restrained_S_all 1.080
_refine_ls_R_factor_all 0.0961
_refine_ls_R_factor_gt 0.0885
_refine_ls_shift/su_max 0.000
_refine_ls_shift/su_mean 0.000
_refine_ls_structure_factor_coef Fsqd
_refine_ls_weighting_details 'w=1/[\s^2^(Fo^2^)+(0.1743P)^2^] where P=(Fo^2^+2Fc^2^)/3'
_refine_ls_weighting_scheme calc
_refine_ls_wR_factor_gt 0.2224
_refine_ls_wR_factor_ref 0.2301
_reflns_Friedel_coverage 0.203
_reflns_Friedel_fraction_full 0.201
_reflns_Friedel_fraction_max 0.201
_reflns_number_gt 1040
_reflns_number_total 1242
_reflns_threshold_expression 'I > 2\s(I)'
_cod_data_source_file d2cc05399c2.cif
_cod_data_source_block 220728b
_cod_database_code 7131057
_shelx_shelxl_version_number 2019/2
_shelx_space_group_comment
;
The symmetry employed for this shelxl refinement is uniquely defined
by the following loop, which should always be used as a source of
symmetry information in preference to the above space-group names.
They are only intended as comments.
;
_shelx_estimated_absorpt_t_min 0.961
_shelx_estimated_absorpt_t_max 0.992

loop_
_space_group_symop_operation_xyz
'x, y, z'

loop_
_atom_site_label
_atom_site_type_symbol
_atom_site_fract_x
_atom_site_fract_y
_atom_site_fract_z
_atom_site_U_iso_or_equiv
_atom_site_adp_type
_atom_site_occupancy
_atom_site_site_symmetry_order
_atom_site_calc_flag
_atom_site_refinement_flags_posn
_atom_site_refinement_flags_adp
_atom_site_refinement_flags_occupancy
_atom_site_disorder_assembly
_atom_site_disorder_group
N1 N -0.1043(16) -0.1062(11) -0.2664(7) 0.0565(19) Uani 1 1 d . . . . .
O1 O 0.8677(13) 0.2965(7) 0.1939(5) 0.0469(14) Uani 1 1 d . . . . .
O2 O 0.9775(18) 0.8044(9) 0.1938(7) 0.079(2) Uani 1 1 d . . . . .
O3 O -0.140(2) -0.2727(10) -0.2345(7) 0.091(3) Uani 1 1 d . . . . .
O4 O -0.231(2) -0.0588(11) -0.3616(7) 0.088(3) Uani 1 1 d . . . . .
C1 C 1.1379(19) 0.5450(12) 0.3197(7) 0.0471(19) Uani 1 1 d . . . . .
C2 C 1.318(2) 0.6130(14) 0.4209(8) 0.057(2) Uani 1 1 d . . . . .
H2 H 1.364046 0.746812 0.435970 0.068 Uiso 1 1 calc R U . . .
C3 C 1.433(2) 0.4852(14) 0.5021(8) 0.061(2) Uani 1 1 d . . . . .
H3 H 1.558954 0.530299 0.572456 0.074 Uiso 1 1 calc R U . . .
C4 C 1.356(2) 0.2860(15) 0.4765(9) 0.058(2) Uani 1 1 d . . . . .
H4 H 1.433547 0.199011 0.531613 0.070 Uiso 1 1 calc R U . . .
C5 C 1.177(2) 0.2136(14) 0.3761(8) 0.056(2) Uani 1 1 d . . . . .
H5 H 1.132054 0.080009 0.360229 0.068 Uiso 1 1 calc R U . . .
C6 C 1.0627(18) 0.3463(12) 0.2984(7) 0.0453(19) Uani 1 1 d . . . . .
C7 C 0.8095(19) 0.4704(12) 0.1410(7) 0.0439(18) Uani 1 1 d . . . . .
C8 C 0.976(2) 0.6332(12) 0.2167(7) 0.052(2) Uani 1 1 d . . . . .
C9 C 0.622(2) 0.4759(12) 0.0382(7) 0.047(2) Uani 1 1 d . . . . .
H9 H 0.603644 0.600675 0.010426 0.056 Uiso 1 1 calc R U . . .
C10 C 0.4425(11) 0.3214(6) -0.0366(4) 0.0395(17) Uani 1 1 d G . . . .
C11 C 0.4008(12) 0.1274(7) -0.0044(4) 0.049(2) Uani 1 1 d G . . . .
H11 H 0.499065 0.091624 0.068431 0.059 Uiso 1 1 calc R U . . .
C12 C 0.2178(14) -0.0102(7) -0.0784(5) 0.0460(19) Uani 1 1 d G . . . .
H12 H 0.181862 -0.139326 -0.055082 0.055 Uiso 1 1 calc R U . . .
C13 C 0.0854(14) 0.0419(7) -0.1881(5) 0.0433(18) Uani 1 1 d G . . . .
C14 C 0.1179(13) 0.2323(7) -0.2214(5) 0.049(2) Uani 1 1 d G . . . .
H14 H 0.018056 0.267330 -0.294119 0.058 Uiso 1 1 calc R U . . .
C15 C 0.2988(11) 0.3692(6) -0.1461(4) 0.0462(19) Uani 1 1 d G . . . .
H15 H 0.326682 0.498691 -0.168825 0.055 Uiso 1 1 calc R U . . .

loop_
_atom_site_aniso_label
_atom_site_aniso_U_11
_atom_site_aniso_U_22
_atom_site_aniso_U_33
_atom_site_aniso_U_23
_atom_site_aniso_U_13
_atom_site_aniso_U_12
N1 0.056(4) 0.045(4) 0.067(5) 0.002(3) -0.010(3) 0.006(3)
O1 0.066(3) 0.033(3) 0.042(3) -0.003(2) -0.004(2) 0.014(2)
O2 0.124(6) 0.038(4) 0.072(4) 0.000(3) -0.014(4) 0.011(4)
O3 0.126(6) 0.043(4) 0.091(6) 0.009(4) -0.044(5) -0.019(4)
O4 0.139(6) 0.061(4) 0.059(4) -0.008(3) -0.050(4) 0.013(4)
C1 0.053(4) 0.048(5) 0.042(4) 0.000(4) 0.004(3) 0.012(4)
C2 0.068(5) 0.053(5) 0.045(5) -0.015(4) -0.005(4) -0.001(4)
C3 0.070(5) 0.072(7) 0.040(5) -0.016(4) -0.008(4) 0.011(4)
C4 0.070(5) 0.064(6) 0.042(5) 0.000(4) -0.006(4) 0.015(4)
C5 0.069(5) 0.057(5) 0.045(5) -0.002(4) 0.001(4) 0.019(4)
C6 0.056(4) 0.046(5) 0.035(4) -0.005(4) 0.002(3) 0.011(4)
C7 0.054(4) 0.037(4) 0.041(4) 0.001(3) 0.002(3) 0.005(3)
C8 0.070(5) 0.040(5) 0.047(5) -0.001(4) 0.000(4) 0.008(4)
C9 0.062(5) 0.039(4) 0.041(5) -0.002(4) 0.003(4) 0.016(4)
C10 0.046(4) 0.037(4) 0.037(4) 0.004(3) 0.002(3) 0.010(3)
C11 0.055(5) 0.049(5) 0.041(5) 0.007(4) -0.010(4) 0.005(4)
C12 0.054(4) 0.037(4) 0.048(5) 0.014(4) -0.003(3) 0.008(3)
C13 0.042(4) 0.040(4) 0.049(5) -0.001(4) 0.002(3) 0.007(3)
C14 0.052(4) 0.045(5) 0.049(5) 0.012(4) -0.005(4) 0.011(4)
C15 0.058(4) 0.033(4) 0.048(5) -0.001(4) -0.005(3) 0.011(3)

loop_
_atom_type_symbol
_atom_type_description
_atom_type_scat_dispersion_real
_atom_type_scat_dispersion_imag
_atom_type_scat_source
C C 0.0033 0.0016 'International Tables Vol C Tables 4.2.6.8 and 6.1.1.4'
H H 0.0000 0.0000 'International Tables Vol C Tables 4.2.6.8 and 6.1.1.4'
N N 0.0061 0.0033 'International Tables Vol C Tables 4.2.6.8 and 6.1.1.4'
O O 0.0106 0.0060 'International Tables Vol C Tables 4.2.6.8 and 6.1.1.4'

loop_
_geom_angle_atom_site_label_1
_geom_angle_atom_site_label_2
_geom_angle_atom_site_label_3
_geom_angle
_geom_angle_site_symmetry_1
_geom_angle_site_symmetry_3
_geom_angle_publ_flag
O3 N1 O4 122.0(8) . . ?
O3 N1 C13 119.1(7) . . ?
O4 N1 C13 118.9(7) . . ?
C6 O1 C7 106.2(6) . . ?
C2 C1 C6 120.1(7) . . ?
C2 C1 C8 135.1(8) . . ?
C6 C1 C8 104.8(7) . . ?
C1 C2 C3 119.9(8) . . ?
C1 C2 H2 120.0 . . ?
C3 C2 H2 120.0 . . ?
C2 C3 C4 118.2(8) . . ?
C2 C3 H3 120.9 . . ?
C4 C3 H3 120.9 . . ?
C5 C4 C3 123.2(9) . . ?
C5 C4 H4 118.4 . . ?
C3 C4 H4 118.4 . . ?
C4 C5 C6 116.6(9) . . ?
C4 C5 H5 121.7 . . ?
C6 C5 H5 121.7 . . ?
C5 C6 O1 123.9(7) . . ?
C5 C6 C1 121.9(7) . . ?
O1 C6 C1 114.2(6) . . ?
C9 C7 O1 122.2(7) . . ?
C9 C7 C8 128.5(7) . . ?
O1 C7 C8 109.3(7) . . ?
O2 C8 C7 125.2(8) . . ?
O2 C8 C1 129.2(8) . . ?
C7 C8 C1 105.6(7) . . ?
C7 C9 C10 130.5(7) . . ?
C7 C9 H9 114.7 . . ?
C10 C9 H9 114.7 . . ?
C15 C10 C11 118.4 . . ?
C15 C10 C9 117.9(4) . . ?
C11 C10 C9 123.7(4) . . ?
C12 C11 C10 120.4 . . ?
C12 C11 H11 119.8 . . ?
C10 C11 H11 119.8 . . ?
C11 C12 C13 119.6 . . ?
C11 C12 H12 120.2 . . ?
C13 C12 H12 120.2 . . ?
C14 C13 C12 121.1 . . ?
C14 C13 N1 119.8(4) . . ?
C12 C13 N1 119.0(4) . . ?
C15 C14 C13 118.6 . . ?
C15 C14 H14 120.7 . . ?
C13 C14 H14 120.7 . . ?
C14 C15 C10 121.7 . . ?
C14 C15 H15 119.1 . . ?
C10 C15 H15 119.1 . . ?

loop_
_geom_bond_atom_site_label_1
_geom_bond_atom_site_label_2
_geom_bond_distance
_geom_bond_site_symmetry_2
_geom_bond_publ_flag
N1 O3 1.205(10) . ?
N1 O4 1.214(10) . ?
N1 C13 1.437(9) . ?
O1 C6 1.371(9) . ?
O1 C7 1.385(10) . ?
O2 C8 1.214(10) . ?
C1 C2 1.342(12) . ?
C1 C6 1.381(11) . ?
C1 C8 1.459(11) . ?
C2 C3 1.371(13) . ?
C2 H2 0.9300 . ?
C3 C4 1.393(14) . ?
C3 H3 0.9300 . ?
C4 C5 1.343(12) . ?
C4 H4 0.9300 . ?
C5 C6 1.368(11) . ?
C5 H5 0.9300 . ?
C7 C9 1.328(10) . ?
C7 C8 1.458(12) . ?
C9 C10 1.430(9) . ?
C9 H9 0.9300 . ?
C10 C15 1.378(3) . ?
C10 C11 1.387(3) . ?
C11 C12 1.353(3) . ?
C11 H11 0.9300 . ?
C12 C13 1.375(3) . ?
C12 H12 0.9300 . ?
C13 C14 1.366(3) . ?
C14 C15 1.356(3) . ?
C14 H14 0.9300 . ?
C15 H15 0.9300 . ?

loop_
_geom_torsion_atom_site_label_1
_geom_torsion_atom_site_label_2
_geom_torsion_atom_site_label_3
_geom_torsion_atom_site_label_4
_geom_torsion
_geom_torsion_site_symmetry_1
_geom_torsion_site_symmetry_2
_geom_torsion_site_symmetry_3
_geom_torsion_site_symmetry_4
_geom_torsion_publ_flag
C6 C1 C2 C3 1.3(11) . . . . ?
C8 C1 C2 C3 179.2(8) . . . . ?
C1 C2 C3 C4 -0.3(12) . . . . ?
C2 C3 C4 C5 0.3(13) . . . . ?
C3 C4 C5 C6 -1.1(13) . . . . ?
C4 C5 C6 O1 -178.1(7) . . . . ?
C4 C5 C6 C1 2.1(11) . . . . ?
C7 O1 C6 C5 -179.4(7) . . . . ?
C7 O1 C6 C1 0.4(7) . . . . ?
C2 C1 C6 C5 -2.3(10) . . . . ?
C8 C1 C6 C5 179.3(7) . . . . ?
C2 C1 C6 O1 177.9(8) . . . . ?
C8 C1 C6 O1 -0.6(8) . . . . ?
C6 O1 C7 C9 -178.7(7) . . . . ?
C6 O1 C7 C8 -0.1(8) . . . . ?
C9 C7 C8 O2 -3.0(14) . . . . ?
O1 C7 C8 O2 178.5(8) . . . . ?
C9 C7 C8 C1 178.3(7) . . . . ?
O1 C7 C8 C1 -0.2(9) . . . . ?
C2 C1 C8 O2 3.7(16) . . . . ?
C6 C1 C8 O2 -178.2(9) . . . . ?
C2 C1 C8 C7 -177.7(9) . . . . ?
C6 C1 C8 C7 0.4(8) . . . . ?
O1 C7 C9 C10 1.2(12) . . . . ?
C8 C7 C9 C10 -177.2(8) . . . . ?
C7 C9 C10 C15 -172.9(7) . . . . ?
C7 C9 C10 C11 8.2(10) . . . . ?
C15 C10 C11 C12 -1.1 . . . . ?
C9 C10 C11 C12 177.8(5) . . . . ?
C10 C11 C12 C13 2.7 . . . . ?
C11 C12 C13 C14 -3.8 . . . . ?
C11 C12 C13 N1 179.2(5) . . . . ?
O3 N1 C13 C14 -177.8(6) . . . . ?
O4 N1 C13 C14 0.5(9) . . . . ?
O3 N1 C13 C12 -0.7(9) . . . . ?
O4 N1 C13 C12 177.6(6) . . . . ?
C12 C13 C14 C15 3.1 . . . . ?
N1 C13 C14 C15 -179.9(5) . . . . ?
C13 C14 C15 C10 -1.5 . . . . ?
C11 C10 C15 C14 0.5 . . . . ?
C9 C10 C15 C14 -178.5(5) . . . . ?
